data_2230591
loop_
_publ_author_name
'Wang, Juangang'
'Zhang, Jun'
'Yang, Peipei'
'Chen, Tiedan'

_publ_section_title
;
 (<i>E</i>)-1-[(2-Chloro-4-nitrophenylimino)methyl]naphthalen-2-ol
;
_journal_coeditor_code CV5095
_journal_issue 7
_journal_name_full 'Acta Crystallographica Section E'
_journal_page_first o1618
_journal_paper_doi 10.1107/S1600536811021374
_journal_volume 67
_journal_year 2011
_chemical_formula_iupac 'C17 H11 Cl N2 O3'
_chemical_formula_moiety 'C17 H11 Cl N2 O3'
_chemical_formula_sum 'C17 H11 Cl N2 O3'
_chemical_formula_weight 326.73
_chemical_name_systematic
;
(<i>E</i>)-1-[(2-Chloro-4-nitrophenylimino)methyl]naphthalen-2-ol
;
_space_group_IT_number 14
_symmetry_cell_setting monoclinic
_symmetry_space_group_name_Hall '-P 2ybc'
_symmetry_space_group_name_H-M 'P 1 21/c 1'
_atom_sites_solution_hydrogens geom
_atom_sites_solution_primary direct
_atom_sites_solution_secondary difmap
_audit_creation_method SHELXL-97
_cell_angle_alpha 90.00
_cell_angle_beta 98.1800(10)
_cell_angle_gamma 90.00
_cell_formula_units_Z 4
_cell_length_a 7.0530(8)
_cell_length_b 12.8699(13)
_cell_length_c 15.7701(17)
_cell_measurement_reflns_used 381
_cell_measurement_temperature 298(2)
_cell_measurement_theta_max 17.546
_cell_measurement_theta_min 2.624
_cell_volume 1416.9(3)
_computing_cell_refinement 'SAINT (Bruker, 2007)'
_computing_data_collection 'SMART (Bruker, 2007)'
_computing_data_reduction 'SAINT (Bruker, 2007)'
_computing_molecular_graphics 'SHELXTL (Sheldrick, 2008)'
_computing_publication_material
;
SHELXTL (Sheldrick, 2008) and publCIF (Westrip, 2010)
;
_computing_structure_refinement 'SHELXL97 (Sheldrick, 2008)'
_computing_structure_solution 'SHELXS97 (Sheldrick, 2008)'
_diffrn_ambient_temperature 298(2)
_diffrn_measured_fraction_theta_full 0.998
_diffrn_measured_fraction_theta_max 0.998
_diffrn_measurement_device_type 'Bruker SMART APEX CCD area-detector'
_diffrn_measurement_method '\f and \w'
_diffrn_radiation_monochromator graphite
_diffrn_radiation_source 'fine-focus sealed tube'
_diffrn_radiation_type MoK\a
_diffrn_radiation_wavelength 0.71073
_diffrn_reflns_av_R_equivalents 0.1952
_diffrn_reflns_av_sigmaI/netI 0.2204
_diffrn_reflns_limit_h_max 8
_diffrn_reflns_limit_h_min -8
_diffrn_reflns_limit_k_max 13
_diffrn_reflns_limit_k_min -15
_diffrn_reflns_limit_l_max 16
_diffrn_reflns_limit_l_min -18
_diffrn_reflns_number 7115
_diffrn_reflns_theta_full 25.02
_diffrn_reflns_theta_max 25.02
_diffrn_reflns_theta_min 2.61
_exptl_absorpt_coefficient_mu 0.287
_exptl_absorpt_correction_T_max 0.9719
_exptl_absorpt_correction_T_min 0.8987
_exptl_absorpt_correction_type multi-scan
_exptl_absorpt_process_details '(SADABS; Bruker, 2007)'
_exptl_crystal_colour orange
_exptl_crystal_density_diffrn 1.532
_exptl_crystal_density_method 'not measured'
_exptl_crystal_description needle-like
_exptl_crystal_F_000 672
_exptl_crystal_size_max 0.38
_exptl_crystal_size_mid 0.13
_exptl_crystal_size_min 0.10
_refine_diff_density_max 0.303
_refine_diff_density_min -0.330
_refine_ls_extinction_method none
_refine_ls_goodness_of_fit_ref 0.920
_refine_ls_hydrogen_treatment constr
_refine_ls_matrix_type full
_refine_ls_number_parameters 208
_refine_ls_number_reflns 2506
_refine_ls_number_restraints 0
_refine_ls_restrained_S_all 0.920
_refine_ls_R_factor_all 0.2069
_refine_ls_R_factor_gt 0.0796
_refine_ls_shift/su_max 0.000
_refine_ls_shift/su_mean 0.000
_refine_ls_structure_factor_coef Fsqd
_refine_ls_weighting_details 'calc w=1/[\s^2^(Fo^2^)+(0.0279P)^2^] where P=(Fo^2^+2Fc^2^)/3'
_refine_ls_weighting_scheme calc
_refine_ls_wR_factor_gt 0.1544
_refine_ls_wR_factor_ref 0.1851
_reflns_number_gt 826
_reflns_number_total 2506
_reflns_threshold_expression I>2\s(I)
_cod_data_source_file cv5095.cif
_cod_data_source_block I
_cod_original_sg_symbol_H-M 'P 21/c'
_cod_database_code 2230591
_cod_database_fobs_code 2230591

loop_
_symmetry_equiv_pos_as_xyz
'x, y, z'
'-x, y+1/2, -z+1/2'
'-x, -y, -z'
'x, -y-1/2, z-1/2'

loop_
_atom_site_type_symbol
_atom_site_label
_atom_site_fract_x
_atom_site_fract_y
_atom_site_fract_z
_atom_site_U_iso_or_equiv
_atom_site_adp_type
_atom_site_calc_flag
_atom_site_refinement_flags
_atom_site_occupancy
_atom_site_symmetry_multiplicity
_atom_site_disorder_assembly
_atom_site_disorder_group
Cl Cl1 0.2762(3) 0.18899(12) 1.41156(10) 0.0618(7) Uani d . 1 1 . .
N N1 0.2572(8) 0.4009(4) 1.4787(3) 0.0468(16) Uani d . 1 1 . .
N N2 0.5023(10) 0.0960(4) 1.7252(4) 0.065(2) Uani d . 1 1 . .
O O1 0.1367(7) 0.4326(3) 1.3208(3) 0.0730(18) Uani d . 1 1 . .
H H1 0.1721 0.3999 1.3648 0.110 Uiso calc R 1 1 . .
O O2 0.4914(9) 0.0043(4) 1.7011(3) 0.0845(19) Uani d . 1 1 . .
O O3 0.5720(9) 0.1209(3) 1.7972(3) 0.086(2) Uani d . 1 1 . .
C C1 0.2399(9) 0.5024(5) 1.4905(4) 0.0436(19) Uani d . 1 1 . .
H H1A 0.2700 0.5291 1.5456 0.052 Uiso calc R 1 1 . .
C C2 0.1788(9) 0.5698(4) 1.4240(4) 0.0441(19) Uani d . 1 1 . .
C C3 0.1298(11) 0.5312(5) 1.3387(4) 0.058(2) Uani d . 1 1 . .
C C4 0.0772(10) 0.6039(5) 1.2683(4) 0.060(2) Uani d . 1 1 . .
H H4 0.0473 0.5789 1.2127 0.072 Uiso calc R 1 1 . .
C C5 0.0714(10) 0.7060(5) 1.2830(4) 0.060(2) Uani d . 1 1 . .
H H5 0.0401 0.7506 1.2366 0.072 Uiso calc R 1 1 . .
C C6 0.1122(9) 0.7501(4) 1.3681(4) 0.0421(18) Uani d . 1 1 . .
C C7 0.1664(9) 0.6842(4) 1.4387(4) 0.0441(19) Uani d . 1 1 . .
C C8 0.2087(9) 0.7311(5) 1.5193(4) 0.052(2) Uani d . 1 1 . .
H H8 0.2425 0.6894 1.5672 0.062 Uiso calc R 1 1 . .
C C9 0.2017(10) 0.8362(5) 1.5295(5) 0.054(2) Uani d . 1 1 . .
H H9 0.2331 0.8656 1.5836 0.065 Uiso calc R 1 1 . .
C C10 0.1475(10) 0.8988(5) 1.4589(5) 0.056(2) Uani d . 1 1 . .
H H10 0.1407 0.9704 1.4661 0.068 Uiso calc R 1 1 . .
C C11 0.1037(10) 0.8572(4) 1.3787(5) 0.054(2) Uani d . 1 1 . .
H H11 0.0687 0.9002 1.3316 0.065 Uiso calc R 1 1 . .
C C12 0.3140(9) 0.3279(4) 1.5437(4) 0.0400(18) Uani d . 1 1 . .
C C13 0.3278(9) 0.2238(5) 1.5197(4) 0.0413(18) Uani d . 1 1 . .
C C14 0.3845(10) 0.1468(4) 1.5788(4) 0.046(2) Uani d . 1 1 . .
H H14 0.3892 0.0775 1.5624 0.055 Uiso calc R 1 1 . .
C C15 0.4332(9) 0.1761(5) 1.6617(4) 0.0444(18) Uani d . 1 1 . .
C C16 0.4224(9) 0.2773(5) 1.6893(4) 0.047(2) Uani d . 1 1 . .
H H16 0.4532 0.2941 1.7470 0.057 Uiso calc R 1 1 . .
C C17 0.3651(9) 0.3523(4) 1.6296(4) 0.0426(19) Uani d . 1 1 . .
H H17 0.3604 0.4212 1.6470 0.051 Uiso calc R 1 1 . .

loop_
_atom_site_aniso_label
_atom_site_aniso_U_11
_atom_site_aniso_U_22
_atom_site_aniso_U_33
_atom_site_aniso_U_12
_atom_site_aniso_U_13
_atom_site_aniso_U_23
Cl1 0.0977(16) 0.0460(10) 0.0362(10) -0.0018(11) -0.0089(10) -0.0058(8)
N1 0.064(4) 0.024(3) 0.048(4) 0.000(3) -0.005(3) 0.003(3)
N2 0.103(6) 0.042(4) 0.043(4) 0.001(4) -0.013(4) 0.005(3)
O1 0.134(5) 0.037(3) 0.039(3) -0.007(3) -0.019(3) -0.001(2)
O2 0.144(5) 0.043(3) 0.060(4) 0.006(3) -0.007(4) 0.004(3)
O3 0.148(6) 0.055(3) 0.040(3) 0.009(3) -0.036(4) 0.001(2)
C1 0.051(5) 0.036(4) 0.042(4) -0.006(3) 0.002(4) 0.002(3)
C2 0.053(5) 0.037(4) 0.040(4) -0.001(3) -0.002(4) 0.000(3)
C3 0.084(6) 0.033(4) 0.051(5) 0.007(4) -0.008(5) -0.003(3)
C4 0.094(7) 0.045(4) 0.032(4) 0.000(4) -0.025(4) -0.002(3)
C5 0.077(6) 0.048(5) 0.049(5) -0.005(4) -0.013(4) 0.016(4)
C6 0.050(5) 0.035(4) 0.041(4) 0.005(3) 0.004(4) 0.003(3)
C7 0.051(5) 0.032(4) 0.045(4) -0.003(3) -0.007(4) -0.004(3)
C8 0.062(5) 0.047(4) 0.043(5) -0.002(4) -0.003(4) 0.008(3)
C9 0.060(6) 0.045(5) 0.053(5) 0.001(4) -0.003(4) -0.015(4)
C10 0.067(6) 0.030(4) 0.072(6) 0.003(4) 0.008(5) -0.010(4)
C11 0.059(5) 0.028(4) 0.070(6) 0.005(3) -0.009(5) 0.001(4)
C12 0.046(5) 0.036(4) 0.038(4) -0.003(3) 0.006(4) -0.003(3)
C13 0.051(5) 0.037(4) 0.034(4) -0.003(3) 0.002(4) -0.008(3)
C14 0.070(6) 0.029(4) 0.035(4) -0.007(3) -0.007(4) -0.004(3)
C15 0.055(5) 0.042(4) 0.033(4) -0.006(4) -0.004(4) 0.008(3)
C16 0.062(5) 0.045(4) 0.031(4) -0.004(4) -0.002(4) -0.003(3)
C17 0.053(5) 0.032(4) 0.041(4) 0.001(3) -0.001(4) -0.008(3)

loop_
_atom_type_symbol
_atom_type_description
_atom_type_scat_dispersion_real
_atom_type_scat_dispersion_imag
_atom_type_scat_source
C C 0.0033 0.0016 'International Tables Vol C Tables 4.2.6.8 and 6.1.1.4'
H H 0.0000 0.0000 'International Tables Vol C Tables 4.2.6.8 and 6.1.1.4'
O O 0.0106 0.0060 'International Tables Vol C Tables 4.2.6.8 and 6.1.1.4'
N N 0.0061 0.0033 'International Tables Vol C Tables 4.2.6.8 and 6.1.1.4'
Cl Cl 0.1484 0.1585 'International Tables Vol C Tables 4.2.6.8 and 6.1.1.4'

loop_
_geom_angle_atom_site_label_1
_geom_angle_atom_site_label_2
_geom_angle_atom_site_label_3
_geom_angle_site_symmetry_1
_geom_angle_site_symmetry_3
_geom_angle
_geom_angle_publ_flag
C1 N1 C12 . . 125.2(5) ?
O3 N2 O2 . . 122.5(5) ?
O3 N2 C15 . . 120.1(6) ?
O2 N2 C15 . . 117.3(6) ?
C3 O1 H1 . . 109.5 ?
N1 C1 C2 . . 122.4(6) ?
N1 C1 H1A . . 118.8 ?
C2 C1 H1A . . 118.8 ?
C1 C2 C3 . . 120.3(6) ?
C1 C2 C7 . . 121.2(6) ?
C3 C2 C7 . . 118.5(5) ?
O1 C3 C2 . . 122.1(6) ?
O1 C3 C4 . . 118.3(6) ?
C2 C3 C4 . . 119.6(6) ?
C5 C4 C3 . . 120.7(6) ?
C5 C4 H4 . . 119.6 ?
C3 C4 H4 . . 119.6 ?
C4 C5 C6 . . 122.6(6) ?
C4 C5 H5 . . 118.7 ?
C6 C5 H5 . . 118.7 ?
C11 C6 C7 . . 120.9(6) ?
C11 C6 C5 . . 119.5(6) ?
C7 C6 C5 . . 119.5(5) ?
C8 C7 C6 . . 117.2(6) ?
C8 C7 C2 . . 123.8(6) ?
C6 C7 C2 . . 119.0(5) ?
C9 C8 C7 . . 121.9(6) ?
C9 C8 H8 . . 119.0 ?
C7 C8 H8 . . 119.0 ?
C8 C9 C10 . . 119.5(7) ?
C8 C9 H9 . . 120.2 ?
C10 C9 H9 . . 120.2 ?
C11 C10 C9 . . 121.1(6) ?
C11 C10 H10 . . 119.4 ?
C9 C10 H10 . . 119.4 ?
C10 C11 C6 . . 119.3(7) ?
C10 C11 H11 . . 120.3 ?
C6 C11 H11 . . 120.3 ?
C17 C12 C13 . . 117.5(5) ?
C17 C12 N1 . . 124.7(5) ?
C13 C12 N1 . . 117.8(6) ?
C14 C13 C12 . . 122.0(6) ?
C14 C13 Cl1 . . 118.2(5) ?
C12 C13 Cl1 . . 119.7(5) ?
C15 C14 C13 . . 117.3(6) ?
C15 C14 H14 . . 121.3 ?
C13 C14 H14 . . 121.3 ?
C14 C15 C16 . . 123.3(6) ?
C14 C15 N2 . . 118.3(6) ?
C16 C15 N2 . . 118.3(6) ?
C17 C16 C15 . . 118.2(6) ?
C17 C16 H16 . . 120.9 ?
C15 C16 H16 . . 120.9 ?
C16 C17 C12 . . 121.5(6) ?
C16 C17 H17 . . 119.2 ?
C12 C17 H17 . . 119.2 ?

loop_
_geom_bond_atom_site_label_1
_geom_bond_atom_site_label_2
_geom_bond_site_symmetry_2
_geom_bond_distance
_geom_bond_publ_flag
Cl1 C13 . 1.751(6) ?
N1 C1 . 1.328(7) ?
N1 C12 . 1.406(7) ?
N2 O3 . 1.215(6) ?
N2 O2 . 1.239(6) ?
N2 C15 . 1.471(7) ?
O1 C3 . 1.303(7) ?
O1 H1 . 0.8200 ?
C1 C2 . 1.383(8) ?
C1 H1A . 0.9300 ?
C2 C3 . 1.429(8) ?
C2 C7 . 1.495(8) ?
C3 C4 . 1.458(8) ?
C4 C5 . 1.335(8) ?
C4 H4 . 0.9300 ?
C5 C6 . 1.449(8) ?
C5 H5 . 0.9300 ?
C6 C11 . 1.391(7) ?
C6 C7 . 1.408(8) ?
C7 C8 . 1.400(8) ?
C8 C9 . 1.364(8) ?
C8 H8 . 0.9300 ?
C9 C10 . 1.383(9) ?
C9 H9 . 0.9300 ?
C10 C11 . 1.368(9) ?
C10 H10 . 0.9300 ?
C11 H11 . 0.9300 ?
C12 C17 . 1.387(8) ?
C12 C13 . 1.399(7) ?
C13 C14 . 1.380(7) ?
C14 C15 . 1.357(8) ?
C14 H14 . 0.9300 ?
C15 C16 . 1.379(8) ?
C16 C17 . 1.370(7) ?
C16 H16 . 0.9300 ?
C17 H17 . 0.9300 ?

loop_
_geom_hbond_atom_site_label_D
_geom_hbond_atom_site_label_H
_geom_hbond_atom_site_label_A
_geom_hbond_site_symmetry_A
_geom_hbond_distance_DH
_geom_hbond_distance_HA
_geom_hbond_distance_DA
_geom_hbond_angle_DHA
O1 H1 N1 . 0.820 1.810 2.547(5) 148.64
C8 H8 O3 2_658 0.930 2.503 3.392(5) 160.04

loop_
_geom_torsion_atom_site_label_1
_geom_torsion_atom_site_label_2
_geom_torsion_atom_site_label_3
_geom_torsion_atom_site_label_4
_geom_torsion_site_symmetry_1
_geom_torsion_site_symmetry_2
_geom_torsion_site_symmetry_3
_geom_torsion_site_symmetry_4
_geom_torsion
_geom_torsion_publ_flag
C12 N1 C1 C2 . . . . -178.4(7) ?
N1 C1 C2 C3 . . . . 0.6(11) ?
N1 C1 C2 C7 . . . . -178.1(6) ?
C1 C2 C3 O1 . . . . 1.4(12) ?
C7 C2 C3 O1 . . . . -179.9(6) ?
C1 C2 C3 C4 . . . . -176.2(7) ?
C7 C2 C3 C4 . . . . 2.5(11) ?
O1 C3 C4 C5 . . . . -178.7(7) ?
C2 C3 C4 C5 . . . . -1.0(11) ?
C3 C4 C5 C6 . . . . -1.4(11) ?
C4 C5 C6 C11 . . . . 179.9(7) ?
C4 C5 C6 C7 . . . . 2.2(11) ?
C11 C6 C7 C8 . . . . 0.8(10) ?
C5 C6 C7 C8 . . . . 178.5(6) ?
C11 C6 C7 C2 . . . . -178.3(6) ?
C5 C6 C7 C2 . . . . -0.6(10) ?
C1 C2 C7 C8 . . . . -2.0(10) ?
C3 C2 C7 C8 . . . . 179.3(7) ?
C1 C2 C7 C6 . . . . 177.0(7) ?
C3 C2 C7 C6 . . . . -1.7(10) ?
C6 C7 C8 C9 . . . . -1.2(11) ?
C2 C7 C8 C9 . . . . 177.7(6) ?
C7 C8 C9 C10 . . . . 1.4(11) ?
C8 C9 C10 C11 . . . . -1.1(11) ?
C9 C10 C11 C6 . . . . 0.6(12) ?
C7 C6 C11 C10 . . . . -0.5(11) ?
C5 C6 C11 C10 . . . . -178.2(7) ?
C1 N1 C12 C17 . . . . -1.8(11) ?
C1 N1 C12 C13 . . . . -179.0(6) ?
C17 C12 C13 C14 . . . . 1.9(10) ?
N1 C12 C13 C14 . . . . 179.2(6) ?
C17 C12 C13 Cl1 . . . . -177.0(5) ?
N1 C12 C13 Cl1 . . . . 0.4(8) ?
C12 C13 C14 C15 . . . . -2.1(11) ?
Cl1 C13 C14 C15 . . . . 176.7(5) ?
C13 C14 C15 C16 . . . . 2.2(11) ?
C13 C14 C15 N2 . . . . -177.3(6) ?
O3 N2 C15 C14 . . . . 169.8(7) ?
O2 N2 C15 C14 . . . . -8.1(10) ?
O3 N2 C15 C16 . . . . -9.8(11) ?
O2 N2 C15 C16 . . . . 172.3(7) ?
C14 C15 C16 C17 . . . . -2.0(11) ?
N2 C15 C16 C17 . . . . 177.5(6) ?
C15 C16 C17 C12 . . . . 1.7(10) ?
C13 C12 C17 C16 . . . . -1.6(10) ?
N1 C12 C17 C16 . . . . -178.8(6) ?
